data_4083880
loop_
_publ_author_name
'Pinkas, Ji\<r\'i'
'Gyepes, R\'obert'
'C\'isa\<rov\'a, Ivana'
'Kubi\<sta, Ji\<r\'i'
'Hor\'a\<cek, Michal'
'Mach, Karel'

_publ_section_title
;
 Steric Effects in Reactions of Decamethyltitanocene Hydride with
 Internal Alkynes, Conjugated Diynes, and Conjugated Dienes
;
_journal_name_full Organometallics
_journal_page_first 140702161538000
_journal_paper_doi 10.1021/om500296h
_journal_year 2014
_chemical_formula_moiety 'C32 H49 Cl Ti'
_chemical_formula_sum 'C32 H49 Cl Ti'
_chemical_formula_weight 517.06
_chemical_name_systematic
; 
 ? 
;
_space_group_IT_number 14
_space_group_name_Hall '-P 2yn'
_space_group_name_H-M_alt 'P 1 21/n 1'
_symmetry_cell_setting monoclinic
_symmetry_space_group_name_Hall '-P 2yn'
_symmetry_space_group_name_H-M 'P 1 21/n 1'
_atom_sites_solution_hydrogens geom
_atom_sites_solution_primary direct
_atom_sites_solution_secondary difmap
_audit_creation_method SHELXL-97
_cell_angle_alpha 90.00
_cell_angle_beta 115.7820(10)
_cell_angle_gamma 90.00
_cell_formula_units_Z 4
_cell_length_a 16.1470(5)
_cell_length_b 11.9803(4)
_cell_length_c 17.0907(6)
_cell_measurement_reflns_used 9876
_cell_measurement_temperature 150(2)
_cell_measurement_theta_max 27.5211
_cell_measurement_theta_min 2.6470
_cell_volume 2977.02(17)
_computing_structure_refinement 'SHELXL-97 (Sheldrick, 1997)'
_computing_structure_solution 'SHELXS-97 (Sheldrick, 1990)'
_diffrn_ambient_temperature 150(2)
_diffrn_measured_fraction_theta_full 1.000
_diffrn_measured_fraction_theta_max 1.000
_diffrn_radiation_monochromator graphite
_diffrn_radiation_source 'fine-focus sealed tube'
_diffrn_radiation_type MoK\a
_diffrn_radiation_wavelength 0.71073
_diffrn_reflns_av_R_equivalents 0.0306
_diffrn_reflns_av_sigmaI/netI 0.0298
_diffrn_reflns_limit_h_max 20
_diffrn_reflns_limit_h_min -19
_diffrn_reflns_limit_k_max 13
_diffrn_reflns_limit_k_min -15
_diffrn_reflns_limit_l_max 22
_diffrn_reflns_limit_l_min -21
_diffrn_reflns_number 27752
_diffrn_reflns_theta_full 27.50
_diffrn_reflns_theta_max 27.50
_diffrn_reflns_theta_min 2.15
_exptl_absorpt_coefficient_mu 0.395
_exptl_absorpt_correction_T_max 0.8645
_exptl_absorpt_correction_T_min 0.7372
_exptl_absorpt_correction_type multi-scan
_exptl_absorpt_process_details 'SADABS V2012/1 (Bruker AXS Inc.)'
_exptl_crystal_colour red
_exptl_crystal_density_diffrn 1.154
_exptl_crystal_density_method 'not measured'
_exptl_crystal_description prism
_exptl_crystal_F_000 1120
_exptl_crystal_size_max 0.82
_exptl_crystal_size_mid 0.61
_exptl_crystal_size_min 0.38
_refine_diff_density_max 0.352
_refine_diff_density_min -0.272
_refine_diff_density_rms 0.048
_refine_ls_extinction_method none
_refine_ls_goodness_of_fit_ref 1.128
_refine_ls_hydrogen_treatment constr
_refine_ls_matrix_type full
_refine_ls_number_parameters 440
_refine_ls_number_reflns 6833
_refine_ls_number_restraints 3
_refine_ls_restrained_S_all 1.128
_refine_ls_R_factor_all 0.0556
_refine_ls_R_factor_gt 0.0457
_refine_ls_shift/su_max 0.001
_refine_ls_shift/su_mean 0.000
_refine_ls_structure_factor_coef Fsqd
_refine_ls_weighting_details 'calc w=1/[\s^2^(Fo^2^)+(0.0269P)^2^+2.6385P] where P=(Fo^2^+2Fc^2^)/3'
_refine_ls_weighting_scheme calc
_refine_ls_wR_factor_gt 0.1036
_refine_ls_wR_factor_ref 0.1074
_reflns_number_gt 5876
_reflns_number_total 6833
_reflns_threshold_expression >2sigma(I)
_cod_data_source_file om500296h_si_001.cif
_cod_data_source_block 6b
_cod_original_sg_symbol_H-M 'P 21/n'
_cod_database_code 4083880

loop_
_symmetry_equiv_pos_as_xyz
'x, y, z'
'-x+1/2, y+1/2, -z+1/2'
'-x, -y, -z'
'x-1/2, -y-1/2, z-1/2'

loop_
_atom_site_label
_atom_site_type_symbol
_atom_site_fract_x
_atom_site_fract_y
_atom_site_fract_z
_atom_site_U_iso_or_equiv
_atom_site_adp_type
_atom_site_occupancy
_atom_site_symmetry_multiplicity
_atom_site_calc_flag
_atom_site_refinement_flags
_atom_site_disorder_assembly
_atom_site_disorder_group
Ti1A Ti 0.23159(4) 0.78868(4) 0.99287(4) 0.01586(11) Uani 0.8820(15) 1 d P A 1
Cl1A Cl 0.35828(4) 0.81367(5) 1.12913(3) 0.02693(15) Uani 0.8820(15) 1 d P A 1
C1A C 0.3083(2) 0.7361(3) 0.90063(19) 0.0250(6) Uani 0.8820(15) 1 d P A 1
C2A C 0.2204(2) 0.7790(3) 0.84478(19) 0.0292(6) Uani 0.8820(15) 1 d P A 1
C3A C 0.2189(2) 0.8934(3) 0.8647(2) 0.0307(6) Uani 0.8820(15) 1 d P A 1
C4A C 0.3037(3) 0.9196(2) 0.9362(2) 0.0301(6) Uani 0.8820(15) 1 d P A 1
C5A C 0.35974(19) 0.8225(3) 0.95684(18) 0.0282(6) Uani 0.8820(15) 1 d P A 1
C6A C 0.3488(2) 0.6268(2) 0.8929(2) 0.0402(7) Uani 0.8820(15) 1 d P A 1
H6A H 0.3821 0.6362 0.8572 0.060 Uiso 0.8820(15) 1 calc PR A 1
H6B H 0.2994 0.5720 0.8656 0.060 Uiso 0.8820(15) 1 calc PR A 1
H6C H 0.3913 0.6005 0.9509 0.060 Uiso 0.8820(15) 1 calc PR A 1
C7A C 0.1522(2) 0.7230(3) 0.76436(16) 0.0453(7) Uani 0.8820(15) 1 d P A 1
H7A H 0.0918 0.7583 0.7460 0.068 Uiso 0.8820(15) 1 calc PR A 1
H7B H 0.1478 0.6438 0.7764 0.068 Uiso 0.8820(15) 1 calc PR A 1
H7C H 0.1722 0.7302 0.7180 0.068 Uiso 0.8820(15) 1 calc PR A 1
C8A C 0.1506(3) 0.9745(3) 0.8034(2) 0.0597(10) Uani 0.8820(15) 1 d P A 1
H8A H 0.1595 1.0478 0.8313 0.090 Uiso 0.8820(15) 1 calc PR A 1
H8B H 0.0881 0.9480 0.7884 0.090 Uiso 0.8820(15) 1 calc PR A 1
H8C H 0.1596 0.9806 0.7504 0.090 Uiso 0.8820(15) 1 calc PR A 1
C9A C 0.3319(2) 1.0340(2) 0.9747(2) 0.0550(9) Uani 0.8820(15) 1 d P A 1
H9A H 0.3575 1.0757 0.9409 0.083 Uiso 0.8820(15) 1 calc PR A 1
H9B H 0.3785 1.0273 1.0350 0.083 Uiso 0.8820(15) 1 calc PR A 1
H9C H 0.2782 1.0736 0.9732 0.083 Uiso 0.8820(15) 1 calc PR A 1
C10 C 0.45958(18) 0.8156(3) 1.0165(2) 0.0544(9) Uani 0.8820(15) 1 d P A 1
H10A H 0.4721 0.7461 1.0499 0.082 Uiso 0.8820(15) 1 calc PR A 1
H10B H 0.4772 0.8794 1.0563 0.082 Uiso 0.8820(15) 1 calc PR A 1
H10C H 0.4952 0.8168 0.9824 0.082 Uiso 0.8820(15) 1 calc PR A 1
C11A C 0.24019(13) 0.60487(16) 1.00043(14) 0.0200(4) Uani 0.8820(15) 1 d P A 1
C12A C 0.30117(14) 0.55225(17) 1.07201(14) 0.0228(4) Uani 0.8820(15) 1 d P A 1
H12 H 0.3398 0.5996 1.1180 0.027 Uiso 0.8820(15) 1 calc PR A 1
C13 C 0.3171(2) 0.4264(3) 1.0897(2) 0.0317(7) Uani 0.8820(15) 1 d P A 1
C14 C 0.3940(2) 0.4121(3) 1.1820(2) 0.0502(9) Uani 0.8820(15) 1 d P A 1
H14A H 0.3766 0.4499 1.2235 0.075 Uiso 0.8820(15) 1 calc PR A 1
H14B H 0.4510 0.4449 1.1851 0.075 Uiso 0.8820(15) 1 calc PR A 1
H14C H 0.4036 0.3325 1.1962 0.075 Uiso 0.8820(15) 1 calc PR A 1
C15 C 0.23061(18) 0.3686(2) 1.08580(18) 0.0380(6) Uani 0.8820(15) 1 d P A 1
H15A H 0.2437 0.2894 1.1001 0.057 Uiso 0.8820(15) 1 calc PR A 1
H15B H 0.1806 0.3759 1.0271 0.057 Uiso 0.8820(15) 1 calc PR A 1
H15C H 0.2123 0.4037 1.1277 0.057 Uiso 0.8820(15) 1 calc PR A 1
C16 C 0.34808(19) 0.3707(2) 1.0262(2) 0.0430(7) Uani 0.8820(15) 1 d P A 1
H16A H 0.4049 0.4060 1.0311 0.064 Uiso 0.8820(15) 1 calc PR A 1
H16B H 0.3000 0.3793 0.9667 0.064 Uiso 0.8820(15) 1 calc PR A 1
H16C H 0.3592 0.2912 1.0402 0.064 Uiso 0.8820(15) 1 calc PR A 1
C17A C 0.18070(14) 0.53990(18) 0.92693(15) 0.0193(4) Uani 0.8820(15) 1 d P A 1
C18A C 0.13162(14) 0.48558(17) 0.86520(14) 0.0226(4) Uani 0.8820(15) 1 d P A 1
C19A C 0.0752(2) 0.4083(3) 0.79423(18) 0.0293(6) Uani 0.8820(15) 1 d P A 1
C20A C 0.1066(3) 0.4101(4) 0.7230(2) 0.0779(13) Uani 0.8820(15) 1 d P A 1
H20A H 0.0932 0.4833 0.6946 0.117 Uiso 0.8820(15) 1 calc PR A 1
H20B H 0.0739 0.3521 0.6801 0.117 Uiso 0.8820(15) 1 calc PR A 1
H20C H 0.1729 0.3959 0.7480 0.117 Uiso 0.8820(15) 1 calc PR A 1
C21A C 0.0864(2) 0.2897(2) 0.8341(2) 0.0555(9) Uani 0.8820(15) 1 d P A 1
H21A H 0.1510 0.2669 0.8572 0.083 Uiso 0.8820(15) 1 calc PR A 1
H21B H 0.0482 0.2369 0.7891 0.083 Uiso 0.8820(15) 1 calc PR A 1
H21C H 0.0671 0.2904 0.8811 0.083 Uiso 0.8820(15) 1 calc PR A 1
C22A C -0.02586(18) 0.4408(2) 0.75849(19) 0.0456(7) Uani 0.8820(15) 1 d P A 1
H22A H -0.0448 0.4410 0.8058 0.068 Uiso 0.8820(15) 1 calc PR A 1
H22B H -0.0632 0.3868 0.7140 0.068 Uiso 0.8820(15) 1 calc PR A 1
H22C H -0.0346 0.5154 0.7327 0.068 Uiso 0.8820(15) 1 calc PR A 1
Ti1B Ti 0.2096(3) 0.7782(4) 0.9556(4) 0.0295(11) Uani 0.1180(15) 1 d P A 2
Cl1B Cl 0.3387(3) 0.7418(4) 1.0913(3) 0.0339(13) Uani 0.1180(15) 1 d P A 2
C1B C 0.2668(16) 0.9262(16) 0.9002(15) 0.014(4) Uiso 0.1180(15) 1 d P A 2
C2B C 0.3434(18) 0.863(2) 0.9467(15) 0.024(6) Uiso 0.1180(15) 1 d P A 2
C3B C 0.3267(18) 0.766(2) 0.9097(19) 0.027(7) Uiso 0.1180(15) 1 d P A 2
C4B C 0.239(2) 0.771(3) 0.833(2) 0.036(8) Uiso 0.1180(15) 1 d P A 2
C5B C 0.2034(18) 0.870(2) 0.8331(16) 0.031(6) Uiso 0.1180(15) 1 d P A 2
C6B C 0.265(2) 1.061(3) 0.913(2) 0.083(9) Uiso 0.1180(15) 1 d P A 2
H6B1 H 0.2956 1.0976 0.8809 0.124 Uiso 0.1180(15) 1 calc PR A 2
H6B2 H 0.2974 1.0793 0.9744 0.124 Uiso 0.1180(15) 1 calc PR A 2
H6B3 H 0.2012 1.0864 0.8896 0.124 Uiso 0.1180(15) 1 calc PR A 2
C7B C 0.442(3) 0.897(4) 1.017(3) 0.101(12) Uiso 0.1180(15) 1 d P A 2
H7B1 H 0.4671 0.8373 1.0601 0.152 Uiso 0.1180(15) 1 calc PR A 2
H7B2 H 0.4383 0.9662 1.0454 0.152 Uiso 0.1180(15) 1 calc PR A 2
H7B3 H 0.4828 0.9082 0.9882 0.152 Uiso 0.1180(15) 1 calc PR A 2
C8B C 0.384(3) 0.658(3) 0.913(3) 0.082(12) Uiso 0.1180(15) 1 d P A 2
H8B1 H 0.4359 0.6511 0.9701 0.123 Uiso 0.1180(15) 1 calc PR A 2
H8B2 H 0.4072 0.6639 0.8684 0.123 Uiso 0.1180(15) 1 calc PR A 2
H8B3 H 0.3445 0.5920 0.9008 0.123 Uiso 0.1180(15) 1 calc PR A 2
C9B C 0.2018(19) 0.685(2) 0.7495(19) 0.066(7) Uiso 0.1180(15) 1 d P A 2
H9B1 H 0.1377 0.7033 0.7106 0.099 Uiso 0.1180(15) 1 calc PR A 2
H9B2 H 0.2056 0.6084 0.7703 0.099 Uiso 0.1180(15) 1 calc PR A 2
H9B3 H 0.2396 0.6931 0.7179 0.099 Uiso 0.1180(15) 1 calc PR A 2
C10B C 0.118(2) 0.922(3) 0.751(2) 0.077(9) Uiso 0.1180(15) 1 d P A 2
H10D H 0.0631 0.8758 0.7378 0.115 Uiso 0.1180(15) 1 calc PR A 2
H10E H 0.1317 0.9241 0.7011 0.115 Uiso 0.1180(15) 1 calc PR A 2
H10F H 0.1062 0.9978 0.7656 0.115 Uiso 0.1180(15) 1 calc PR A 2
C11B C 0.1749(11) 0.6011(17) 0.9128(11) 0.024(3) Uiso 0.1180(15) 1 d P A 2
C12B C 0.1118(13) 0.5663(17) 0.8349(13) 0.037(4) Uiso 0.1180(15) 1 d P A 2
H12B H 0.0750 0.6209 0.7945 0.044 Uiso 0.1180(15) 1 calc PR A 2
C13B C 0.0954(19) 0.441(2) 0.807(2) 0.040(7) Uiso 0.1180(15) 1 d P A 2
C14B C 0.1760(16) 0.385(2) 0.8023(16) 0.051(5) Uiso 0.1180(15) 1 d P A 2
H14D H 0.2331 0.4109 0.8503 0.076 Uiso 0.1180(15) 1 calc PR A 2
H14E H 0.1771 0.4032 0.7469 0.076 Uiso 0.1180(15) 1 calc PR A 2
H14F H 0.1707 0.3039 0.8067 0.076 Uiso 0.1180(15) 1 calc PR A 2
C15B C 0.0163(19) 0.448(2) 0.7084(18) 0.067(7) Uiso 0.1180(15) 1 d P A 2
H15D H 0.0208 0.3837 0.6755 0.101 Uiso 0.1180(15) 1 calc PR A 2
H15E H 0.0243 0.5170 0.6812 0.101 Uiso 0.1180(15) 1 calc PR A 2
H15F H -0.0443 0.4491 0.7087 0.101 Uiso 0.1180(15) 1 calc PR A 2
C16B C 0.0519(19) 0.378(2) 0.8553(18) 0.065(7) Uiso 0.1180(15) 1 d P A 2
H16D H 0.0438 0.2997 0.8367 0.097 Uiso 0.1180(15) 1 calc PR A 2
H16E H -0.0082 0.4109 0.8427 0.097 Uiso 0.1180(15) 1 calc PR A 2
H16F H 0.0915 0.3821 0.9178 0.097 Uiso 0.1180(15) 1 calc PR A 2
C17B C 0.2235(13) 0.5323(15) 0.9727(13) 0.024(4) Uiso 0.1180(15) 1 d P A 2
C18B C 0.2728(16) 0.471(2) 1.0340(16) 0.049(5) Uiso 0.1180(15) 1 d P A 2
C19B C 0.325(2) 0.395(2) 1.099(2) 0.051(11) Uiso 0.1180(15) 1 d PD A 2
C20B C 0.402(3) 0.345(4) 1.078(3) 0.118(14) Uiso 0.1180(15) 1 d PD A 2
H20D H 0.3744 0.3152 1.0181 0.178 Uiso 0.1180(15) 1 calc PR A 2
H20E H 0.4330 0.2840 1.1184 0.178 Uiso 0.1180(15) 1 calc PR A 2
H20F H 0.4465 0.4029 1.0828 0.178 Uiso 0.1180(15) 1 calc PR A 2
C21B C 0.369(3) 0.440(4) 1.192(2) 0.083(14) Uiso 0.1180(15) 1 d PD A 2
H21D H 0.4271 0.4766 1.2030 0.124 Uiso 0.1180(15) 1 calc PR A 2
H21E H 0.3802 0.3781 1.2327 0.124 Uiso 0.1180(15) 1 calc PR A 2
H21F H 0.3271 0.4938 1.1989 0.124 Uiso 0.1180(15) 1 calc PR A 2
C22B C 0.266(3) 0.291(3) 1.100(3) 0.124 Uiso 0.1180(15) 1 d PD A 2
H22D H 0.2246 0.3122 1.1254 0.124 Uiso 0.1180(15) 1 calc PR A 2
H22E H 0.3069 0.2309 1.1343 0.124 Uiso 0.1180(15) 1 calc PR A 2
H22F H 0.2298 0.2646 1.0401 0.124 Uiso 0.1180(15) 1 calc PR A 2
C31 C 0.09387(13) 0.73241(15) 1.00832(14) 0.0267(4) Uani 1 1 d . . .
C32 C 0.15418(13) 0.78313(16) 1.08681(14) 0.0279(4) Uani 1 1 d . A .
C33 C 0.16256(13) 0.89751(16) 1.06914(14) 0.0295(4) Uani 1 1 d . . .
C34 C 0.10768(13) 0.91652(16) 0.97988(15) 0.0297(4) Uani 1 1 d . A .
C35 C 0.06643(13) 0.81331(17) 0.94109(14) 0.0292(4) Uani 1 1 d . A .
C36 C 0.19452(17) 0.7280(2) 1.17396(15) 0.0405(5) Uani 1 1 d . . .
H36A H 0.1483 0.7251 1.1967 0.061 Uiso 1 1 calc R A .
H36B H 0.2479 0.7707 1.2139 0.061 Uiso 1 1 calc R . .
H36C H 0.2137 0.6520 1.1684 0.061 Uiso 1 1 calc R . .
C37 C 0.21114(17) 0.9869(2) 1.13509(17) 0.0452(6) Uani 1 1 d . A .
H37A H 0.2417 1.0385 1.1116 0.068 Uiso 1 1 calc R . .
H37B H 0.2571 0.9525 1.1883 0.068 Uiso 1 1 calc R . .
H37C H 0.1663 1.0279 1.1484 0.068 Uiso 1 1 calc R . .
C38 C 0.07865(17) 1.03180(18) 0.94207(18) 0.0436(6) Uani 1 1 d . . .
H38A H 0.0415 1.0667 0.9680 0.065 Uiso 1 1 calc R A .
H38B H 0.0422 1.0261 0.8790 0.065 Uiso 1 1 calc R . .
H38C H 0.1334 1.0774 0.9547 0.065 Uiso 1 1 calc R . .
C39 C -0.00905(16) 0.7956(2) 0.85166(16) 0.0449(6) Uani 1 1 d . . .
H39A H 0.0018 0.7258 0.8277 0.067 Uiso 1 1 calc R A .
H39B H -0.0101 0.8580 0.8142 0.067 Uiso 1 1 calc R . .
H39C H -0.0682 0.7913 0.8546 0.067 Uiso 1 1 calc R . .
C40 C 0.05007(15) 0.62005(17) 1.00127(17) 0.0371(5) Uani 1 1 d . A .
H40A H 0.0962 0.5670 1.0393 0.056 Uiso 1 1 calc R . .
H40B H 0.0255 0.5938 0.9410 0.056 Uiso 1 1 calc R . .
H40C H 0.0000 0.6260 1.0188 0.056 Uiso 1 1 calc R . .

loop_
_atom_site_aniso_label
_atom_site_aniso_U_11
_atom_site_aniso_U_22
_atom_site_aniso_U_33
_atom_site_aniso_U_23
_atom_site_aniso_U_13
_atom_site_aniso_U_12
Ti1A 0.0158(2) 0.01388(19) 0.0187(3) -0.0006(2) 0.0082(2) -0.00233(17)
Cl1A 0.0228(3) 0.0295(3) 0.0233(3) -0.0055(2) 0.0052(2) -0.0060(2)
C1A 0.0307(15) 0.0234(14) 0.0272(14) -0.0045(11) 0.0186(12) -0.0054(12)
C2A 0.0320(15) 0.0344(15) 0.0250(14) 0.0020(10) 0.0160(13) -0.0057(12)
C3A 0.0381(17) 0.0293(14) 0.0328(17) 0.0069(13) 0.0230(15) 0.0000(13)
C4A 0.0391(16) 0.0258(14) 0.0353(16) -0.0037(12) 0.0254(15) -0.0130(13)
C5A 0.0261(14) 0.0323(16) 0.0333(15) -0.0044(14) 0.0195(11) -0.0071(13)
C6A 0.0516(18) 0.0342(14) 0.0540(19) -0.0027(13) 0.0410(16) 0.0047(14)
C7A 0.0504(16) 0.0575(18) 0.0220(12) 0.0004(12) 0.0102(12) -0.0129(14)
C8A 0.079(2) 0.0566(19) 0.061(2) 0.0401(17) 0.0468(19) 0.0306(18)
C9A 0.081(2) 0.0302(14) 0.081(2) -0.0168(14) 0.061(2) -0.0285(14)
C10 0.0242(13) 0.094(3) 0.0509(18) -0.0186(17) 0.0216(13) -0.0161(15)
C11A 0.0197(9) 0.0165(9) 0.0257(11) -0.0008(8) 0.0117(8) -0.0008(7)
C12A 0.0224(10) 0.0176(10) 0.0245(11) -0.0005(8) 0.0066(9) -0.0015(8)
C13 0.0283(14) 0.0206(14) 0.0356(16) 0.0035(12) 0.0040(11) 0.0005(11)
C14 0.0425(17) 0.0359(16) 0.0470(18) 0.0116(13) -0.0040(15) 0.0025(14)
C15 0.0392(14) 0.0249(12) 0.0447(15) 0.0097(11) 0.0133(12) -0.0015(10)
C16 0.0391(14) 0.0265(12) 0.0598(18) 0.0015(12) 0.0183(14) 0.0096(11)
C17A 0.0194(10) 0.0150(10) 0.0235(12) 0.0031(8) 0.0091(10) 0.0028(8)
C18A 0.0230(10) 0.0201(10) 0.0248(11) -0.0015(9) 0.0103(9) 0.0000(8)
C19A 0.0296(14) 0.0282(14) 0.0262(14) -0.0097(11) 0.0086(11) -0.0073(12)
C20A 0.100(3) 0.095(3) 0.066(2) -0.055(2) 0.062(2) -0.054(2)
C21A 0.0525(17) 0.0236(12) 0.0581(19) -0.0078(12) -0.0060(15) -0.0016(12)
C22A 0.0333(14) 0.0408(15) 0.0423(16) -0.0062(12) -0.0027(12) -0.0036(11)
Ti1B 0.029(2) 0.031(2) 0.030(3) -0.007(2) 0.014(2) -0.0105(16)
Cl1B 0.026(2) 0.038(3) 0.031(2) -0.0056(19) 0.0051(17) -0.0103(17)
C31 0.0256(9) 0.0215(9) 0.0428(12) -0.0014(8) 0.0241(9) -0.0013(7)
C32 0.0271(10) 0.0242(9) 0.0396(11) -0.0007(8) 0.0212(9) -0.0008(8)
C33 0.0256(10) 0.0241(9) 0.0427(12) -0.0040(9) 0.0185(9) -0.0027(8)
C34 0.0275(10) 0.0216(9) 0.0475(13) 0.0040(9) 0.0232(10) 0.0022(8)
C35 0.0238(9) 0.0278(10) 0.0400(12) -0.0020(8) 0.0177(9) -0.0001(8)
C36 0.0484(14) 0.0397(13) 0.0421(13) 0.0027(10) 0.0278(11) -0.0015(10)
C37 0.0457(14) 0.0341(12) 0.0558(16) -0.0137(11) 0.0220(12) -0.0079(10)
C38 0.0470(14) 0.0255(11) 0.0692(17) 0.0121(11) 0.0354(13) 0.0103(10)
C39 0.0322(11) 0.0548(15) 0.0425(13) -0.0022(12) 0.0113(10) -0.0017(11)
C40 0.0379(12) 0.0260(10) 0.0618(15) -0.0078(10) 0.0352(12) -0.0100(9)

loop_
_atom_type_symbol
_atom_type_description
_atom_type_scat_dispersion_real
_atom_type_scat_dispersion_imag
_atom_type_scat_source
C C 0.0033 0.0016 'International Tables Vol C Tables 4.2.6.8 and 6.1.1.4'
H H 0.0000 0.0000 'International Tables Vol C Tables 4.2.6.8 and 6.1.1.4'
Cl Cl 0.1484 0.1585 'International Tables Vol C Tables 4.2.6.8 and 6.1.1.4'
Ti Ti 0.2776 0.4457 'International Tables Vol C Tables 4.2.6.8 and 6.1.1.4'

loop_
_geom_angle_atom_site_label_1
_geom_angle_atom_site_label_2
_geom_angle_atom_site_label_3
_geom_angle
C11A Ti1A Cl1A 93.64(6)
C11A Ti1A C4A 130.40(9)
Cl1A Ti1A C4A 87.16(10)
C11A Ti1A C32 88.36(7)
Cl1A Ti1A C32 79.93(5)
C4A Ti1A C32 140.02(8)
C11A Ti1A C33 122.40(7)
Cl1A Ti1A C33 78.77(5)
C4A Ti1A C33 106.41(8)
C32 Ti1A C33 34.05(6)
C11A Ti1A C35 99.98(7)
Cl1A Ti1A C35 133.35(6)
C4A Ti1A C35 114.96(11)
C32 Ti1A C35 56.35(7)
C33 Ti1A C35 56.26(7)
C11A Ti1A C5A 98.16(10)
Cl1A Ti1A C5A 76.17(7)
C4A Ti1A C5A 34.21(10)
C32 Ti1A C5A 155.55(9)
C33 Ti1A C5A 133.21(10)
C35 Ti1A C5A 143.56(10)
C11A Ti1A C31 75.85(7)
Cl1A Ti1A C31 111.56(6)
C4A Ti1A C31 148.12(11)
C32 Ti1A C31 33.57(7)
C33 Ti1A C31 55.89(6)
C35 Ti1A C31 33.80(7)
C5A Ti1A C31 170.24(9)
C11A Ti1A C34 131.05(7)
Cl1A Ti1A C34 109.48(6)
C4A Ti1A C34 94.32(10)
C32 Ti1A C34 56.10(7)
C33 Ti1A C34 33.57(7)
C35 Ti1A C34 33.88(7)
C5A Ti1A C34 128.52(10)
C31 Ti1A C34 55.77(6)
C11A Ti1A C3A 122.76(10)
Cl1A Ti1A C3A 121.09(10)
C4A Ti1A C3A 33.98(10)
C32 Ti1A C3A 137.52(8)
C33 Ti1A C3A 108.96(9)
C35 Ti1A C3A 87.76(9)
C5A Ti1A C3A 55.91(10)
C31 Ti1A C3A 120.71(9)
C34 Ti1A C3A 81.49(8)
C11A Ti1A C2A 89.30(9)
Cl1A Ti1A C2A 131.79(8)
C4A Ti1A C2A 56.38(10)
C32 Ti1A C2A 148.28(10)
C33 Ti1A C2A 137.01(10)
C35 Ti1A C2A 93.04(10)
C5A Ti1A C2A 55.83(10)
C31 Ti1A C2A 115.76(9)
C34 Ti1A C2A 104.14(10)
C3A Ti1A C2A 33.47(11)
C11A Ti1A C1A 75.33(9)
Cl1A Ti1A C1A 101.66(8)
C4A Ti1A C1A 56.14(10)
C32 Ti1A C1A 163.66(9)
C33 Ti1A C1A 162.27(9)
C35 Ti1A C1A 124.92(9)
C5A Ti1A C1A 33.39(9)
C31 Ti1A C1A 136.87(10)
C34 Ti1A C1A 135.79(9)
C3A Ti1A C1A 55.37(10)
C2A Ti1A C1A 33.43(11)
C5A C1A C2A 108.2(3)
C5A C1A C6A 123.6(3)
C2A C1A C6A 127.3(3)
C5A C1A Ti1A 71.85(15)
C2A C1A Ti1A 72.79(17)
C6A C1A Ti1A 129.7(2)
C3A C2A C1A 107.8(3)
C3A C2A C7A 125.0(3)
C1A C2A C7A 125.3(3)
C3A C2A Ti1A 73.06(18)
C1A C2A Ti1A 73.78(16)
C7A C2A Ti1A 131.5(2)
C2A C3A C4A 108.1(3)
C2A C3A C8A 122.9(4)
C4A C3A C8A 126.8(3)
C2A C3A Ti1A 73.48(16)
C4A C3A Ti1A 70.69(14)
C8A C3A Ti1A 134.76(19)
C3A C4A C5A 107.7(2)
C3A C4A C9A 125.1(4)
C5A C4A C9A 126.8(3)
C3A C4A Ti1A 75.33(14)
C5A C4A Ti1A 74.47(14)
C9A C4A Ti1A 121.95(17)
C1A C5A C4A 108.0(2)
C1A C5A C10 124.6(3)
C4A C5A C10 126.7(3)
C1A C5A Ti1A 74.76(15)
C4A C5A Ti1A 71.32(13)
C10 C5A Ti1A 127.2(2)
C12A C11A C17A 119.20(19)
C12A C11A Ti1A 121.51(15)
C17A C11A Ti1A 119.28(15)
C11A C12A C13 129.1(2)
C11A C12A H12 115.4
C13 C12A H12 115.4
C16 C13 C15 110.1(2)
C16 C13 C14 108.1(3)
C15 C13 C14 108.0(3)
C16 C13 C12A 111.5(3)
C15 C13 C12A 111.3(2)
C14 C13 C12A 107.6(2)
C18A C17A C11A 179.4(2)
C17A C18A C19A 174.2(2)
C18A C19A C20A 110.4(3)
C18A C19A C22A 109.8(2)
C20A C19A C22A 110.5(3)
C18A C19A C21A 107.5(2)
C20A C19A C21A 110.5(3)
C22A C19A C21A 108.1(3)
C11B Ti1B C35 92.4(5)
C11B Ti1B C5B 104.2(8)
C35 Ti1B C5B 100.0(7)
C11B Ti1B C3B 87.4(8)
C35 Ti1B C3B 155.8(8)
C5B Ti1B C3B 56.9(9)
C11B Ti1B C4B 78.1(9)
C35 Ti1B C4B 120.5(8)
C5B Ti1B C4B 32.6(10)
C3B Ti1B C4B 36.0(10)
C11B Ti1B C1B 131.5(7)
C35 Ti1B C1B 112.0(5)
C5B Ti1B C1B 33.1(7)
C3B Ti1B C1B 53.4(8)
C4B Ti1B C1B 53.4(9)
C11B Ti1B Cl1B 97.6(5)
C35 Ti1B Cl1B 124.1(3)
C5B Ti1B Cl1B 129.6(7)
C3B Ti1B Cl1B 79.8(7)
C4B Ti1B Cl1B 115.4(8)
C1B Ti1B Cl1B 101.3(6)
C11B Ti1B C2B 118.4(8)
C35 Ti1B C2B 143.6(7)
C5B Ti1B C2B 56.2(8)
C3B Ti1B C2B 31.2(8)
C4B Ti1B C2B 55.3(10)
C1B Ti1B C2B 32.9(7)
Cl1B Ti1B C2B 73.4(6)
C11B Ti1B C31 77.7(4)
C35 Ti1B C31 34.64(10)
C5B Ti1B C31 133.8(7)
C3B Ti1B C31 163.4(7)
C4B Ti1B C31 143.3(8)
C1B Ti1B C31 143.1(5)
Cl1B Ti1B C31 94.9(2)
C2B Ti1B C31 160.8(6)
C11B Ti1B C34 126.6(5)
C35 Ti1B C34 34.44(10)
C5B Ti1B C34 93.7(6)
C3B Ti1B C34 141.6(7)
C4B Ti1B C34 125.3(8)
C1B Ti1B C34 88.3(4)
Cl1B Ti1B C34 108.7(2)
C2B Ti1B C34 113.5(7)
C31 Ti1B C34 55.03(12)
C5B C1B C2B 112(2)
C5B C1B C6B 124(2)
C2B C1B C6B 122(3)
C5B C1B Ti1B 71.3(14)
C2B C1B Ti1B 76.5(13)
C6B C1B Ti1B 130.9(16)
C3B C2B C1B 106(2)
C3B C2B C7B 122(3)
C1B C2B C7B 131(3)
C3B C2B Ti1B 69.9(15)
C1B C2B Ti1B 70.6(13)
C7B C2B Ti1B 133.6(19)
C2B C3B C4B 108(2)
C2B C3B C8B 137(3)
C4B C3B C8B 113(3)
C2B C3B Ti1B 78.9(17)
C4B C3B Ti1B 72.1(14)
C8B C3B Ti1B 126(2)
C5B C4B C3B 107(3)
C5B C4B C9B 124(3)
C3B C4B C9B 127(2)
C5B C4B Ti1B 72.8(16)
C3B C4B Ti1B 71.9(16)
C9B C4B Ti1B 130.8(19)
C4B C5B C1B 106(2)
C4B C5B C10B 124(3)
C1B C5B C10B 126(2)
C4B C5B Ti1B 74.6(17)
C1B C5B Ti1B 75.6(13)
C10B C5B Ti1B 130.5(19)
C1B C6B H6B1 109.5
C1B C6B H6B2 109.5
H6B1 C6B H6B2 109.5
C1B C6B H6B3 109.5
H6B1 C6B H6B3 109.5
H6B2 C6B H6B3 109.5
C2B C7B H7B1 109.5
C2B C7B H7B2 109.5
H7B1 C7B H7B2 109.5
C2B C7B H7B3 109.5
H7B1 C7B H7B3 109.5
H7B2 C7B H7B3 109.5
C3B C8B H8B1 109.5
C3B C8B H8B2 109.5
H8B1 C8B H8B2 109.5
C3B C8B H8B3 109.5
H8B1 C8B H8B3 109.5
H8B2 C8B H8B3 109.5
C4B C9B H9B1 109.5
C4B C9B H9B2 109.5
H9B1 C9B H9B2 109.5
C4B C9B H9B3 109.5
H9B1 C9B H9B3 109.5
H9B2 C9B H9B3 109.5
C5B C10B H10D 109.5
C5B C10B H10E 109.5
H10D C10B H10E 109.5
C5B C10B H10F 109.5
H10D C10B H10F 109.5
H10E C10B H10F 109.5
C17B C11B C12B 122(2)
C17B C11B Ti1B 111.7(13)
C12B C11B Ti1B 126.4(15)
C11B C12B C13B 124(2)
C11B C12B H12B 118.2
C13B C12B H12B 118.2
C16B C13B C14B 115(2)
C16B C13B C12B 112(2)
C14B C13B C12B 114(2)
C16B C13B C15B 105(2)
C14B C13B C15B 106(2)
C12B C13B C15B 103(2)
C13B C14B H14D 109.5
C13B C14B H14E 109.5
H14D C14B H14E 109.5
C13B C14B H14F 109.5
H14D C14B H14F 109.5
H14E C14B H14F 109.5
C13B C15B H15D 109.5
C13B C15B H15E 109.5
H15D C15B H15E 109.5
C13B C15B H15F 109.5
H15D C15B H15F 109.5
H15E C15B H15F 109.5
C13B C16B H16D 109.5
C13B C16B H16E 109.5
H16D C16B H16E 109.5
C13B C16B H16F 109.5
H16D C16B H16F 109.5
H16E C16B H16F 109.5
C18B C17B C11B 176(2)
C17B C18B C19B 176(3)
C18B C19B C21B 116(3)
C18B C19B C20B 110(3)
C21B C19B C20B 109(3)
C18B C19B C22B 111(3)
C21B C19B C22B 106(3)
C20B C19B C22B 104(3)
C19B C20B H20D 109.5
C19B C20B H20E 109.5
H20D C20B H20E 109.5
C19B C20B H20F 109.5
H20D C20B H20F 109.5
H20E C20B H20F 109.5
C19B C21B H21D 109.5
C19B C21B H21E 109.5
H21D C21B H21E 109.5
C19B C21B H21F 109.5
H21D C21B H21F 109.5
H21E C21B H21F 109.5
C19B C22B H22D 109.5
C19B C22B H22E 109.5
H22D C22B H22E 109.5
C19B C22B H22F 109.5
H22D C22B H22F 109.5
H22E C22B H22F 109.5
C32 C31 C35 108.65(17)
C32 C31 C40 124.78(19)
C35 C31 C40 125.3(2)
C32 C31 Ti1A 72.49(11)
C35 C31 Ti1A 72.70(11)
C40 C31 Ti1A 131.10(13)
C32 C31 Ti1B 86.10(17)
C35 C31 Ti1B 64.59(16)
C40 C31 Ti1B 125.19(17)
C31 C32 C33 107.70(18)
C31 C32 C36 125.44(18)
C33 C32 C36 126.6(2)
C31 C32 Ti1A 73.94(11)
C33 C32 Ti1A 73.10(11)
C36 C32 Ti1A 123.00(14)
C34 C33 C32 108.19(18)
C34 C33 C37 124.97(19)
C32 C33 C37 126.4(2)
C34 C33 Ti1A 74.06(12)
C32 C33 Ti1A 72.85(11)
C37 C33 Ti1A 124.92(14)
C33 C34 C35 108.06(17)
C33 C34 C38 122.9(2)
C35 C34 C38 126.8(2)
C33 C34 Ti1A 72.37(11)
C35 C34 Ti1A 72.41(11)
C38 C34 Ti1A 134.36(14)
C33 C34 Ti1B 85.59(18)
C35 C34 Ti1B 63.55(15)
C38 C34 Ti1B 129.85(19)
C31 C35 C34 107.34(18)
C31 C35 C39 123.92(19)
C34 C35 C39 127.3(2)
C31 C35 Ti1B 80.77(18)
C34 C35 Ti1B 82.01(17)
C39 C35 Ti1B 115.2(2)
C31 C35 Ti1A 73.50(11)
C34 C35 Ti1A 73.71(11)
C39 C35 Ti1A 129.02(15)
C32 C36 H36A 109.5
C32 C36 H36B 109.5
H36A C36 H36B 109.5
C32 C36 H36C 109.5
H36A C36 H36C 109.5
H36B C36 H36C 109.5
C33 C37 H37A 109.5
C33 C37 H37B 109.5
H37A C37 H37B 109.5
C33 C37 H37C 109.5
H37A C37 H37C 109.5
H37B C37 H37C 109.5
C34 C38 H38A 109.5
C34 C38 H38B 109.5
H38A C38 H38B 109.5
C34 C38 H38C 109.5
H38A C38 H38C 109.5
H38B C38 H38C 109.5
C35 C39 H39A 109.5
C35 C39 H39B 109.5
H39A C39 H39B 109.5
C35 C39 H39C 109.5
H39A C39 H39C 109.5
H39B C39 H39C 109.5
C31 C40 H40A 109.5
C31 C40 H40B 109.5
H40A C40 H40B 109.5
C31 C40 H40C 109.5
H40A C40 H40C 109.5
H40B C40 H40C 109.5

loop_
_geom_bond_atom_site_label_1
_geom_bond_atom_site_label_2
_geom_bond_distance
Ti1A C11A 2.207(2)
Ti1A Cl1A 2.3567(8)
Ti1A C4A 2.395(2)
Ti1A C32 2.427(2)
Ti1A C33 2.430(2)
Ti1A C35 2.435(2)
Ti1A C5A 2.436(2)
Ti1A C31 2.4455(18)
Ti1A C34 2.452(2)
Ti1A C3A 2.455(3)
Ti1A C2A 2.460(3)
Ti1A C1A 2.473(3)
C1A C5A 1.411(4)
C1A C2A 1.419(4)
C1A C6A 1.494(4)
C2A C3A 1.415(5)
C2A C7A 1.495(4)
C3A C4A 1.418(4)
C3A C8A 1.501(4)
C4A C5A 1.421(4)
C4A C9A 1.502(3)
C5A C10 1.488(4)
C6A H6A 0.9800
C6A H6B 0.9800
C6A H6C 0.9800
C7A H7A 0.9800
C7A H7B 0.9800
C7A H7C 0.9800
C8A H8A 0.9800
C8A H8B 0.9800
C8A H8C 0.9800
C9A H9A 0.9800
C9A H9B 0.9800
C9A H9C 0.9800
C10 H10A 0.9800
C10 H10B 0.9800
C10 H10C 0.9800
C11A C12A 1.347(3)
C11A C17A 1.434(3)
C12A C13 1.537(4)
C12A H12 0.9500
C13 C16 1.532(4)
C13 C15 1.534(4)
C13 C14 1.534(4)
C14 H14A 0.9800
C14 H14B 0.9800
C14 H14C 0.9800
C15 H15A 0.9800
C15 H15B 0.9800
C15 H15C 0.9800
C16 H16A 0.9800
C16 H16B 0.9800
C16 H16C 0.9800
C17A C18A 1.199(3)
C18A C19A 1.483(3)
C19A C20A 1.509(4)
C19A C22A 1.523(4)
C19A C21A 1.552(4)
C20A H20A 0.9800
C20A H20B 0.9800
C20A H20C 0.9800
C21A H21A 0.9800
C21A H21B 0.9800
C21A H21C 0.9800
C22A H22A 0.9800
C22A H22B 0.9800
C22A H22C 0.9800
Ti1B C11B 2.24(2)
Ti1B C35 2.254(5)
Ti1B C5B 2.33(3)
Ti1B C3B 2.35(3)
Ti1B C4B 2.35(3)
Ti1B C1B 2.378(19)
Ti1B Cl1B 2.390(7)
Ti1B C2B 2.45(2)
Ti1B C31 2.464(5)
Ti1B C34 2.494(5)
C1B C5B 1.34(3)
C1B C2B 1.37(3)
C1B C6B 1.63(4)
C2B C3B 1.30(4)
C2B C7B 1.58(4)
C3B C4B 1.45(4)
C3B C8B 1.58(5)
C4B C5B 1.31(4)
C4B C9B 1.65(4)
C5B C10B 1.60(4)
C6B H6B1 0.9800
C6B H6B2 0.9800
C6B H6B3 0.9800
C7B H7B1 0.9800
C7B H7B2 0.9800
C7B H7B3 0.9800
C8B H8B1 0.9800
C8B H8B2 0.9800
C8B H8B3 0.9800
C9B H9B1 0.9800
C9B H9B2 0.9800
C9B H9B3 0.9800
C10B H10D 0.9800
C10B H10E 0.9800
C10B H10F 0.9800
C11B C17B 1.28(2)
C11B C12B 1.34(3)
C12B C13B 1.56(3)
C12B H12B 0.9500
C13B C16B 1.50(4)
C13B C14B 1.50(4)
C13B C15B 1.62(4)
C14B H14D 0.9800
C14B H14E 0.9800
C14B H14F 0.9800
C15B H15D 0.9800
C15B H15E 0.9800
C15B H15F 0.9800
C16B H16D 0.9800
C16B H16E 0.9800
C16B H16F 0.9800
C17B C18B 1.25(3)
C18B C19B 1.40(4)
C19B C21B 1.53(3)
C19B C20B 1.55(3)
C19B C22B 1.57(3)
C20B H20D 0.9800
C20B H20E 0.9800
C20B H20F 0.9800
C21B H21D 0.9800
C21B H21E 0.9800
C21B H21F 0.9800
C22B H22D 0.9800
C22B H22E 0.9800
C22B H22F 0.9800
C31 C32 1.407(3)
C31 C35 1.419(3)
C31 C40 1.501(3)
C32 C33 1.422(3)
C32 C36 1.495(3)
C33 C34 1.410(3)
C33 C37 1.504(3)
C34 C35 1.424(3)
C34 C38 1.510(3)
C35 C39 1.499(3)
C36 H36A 0.9800
C36 H36B 0.9800
C36 H36C 0.9800
C37 H37A 0.9800
C37 H37B 0.9800
C37 H37C 0.9800
C38 H38A 0.9800
C38 H38B 0.9800
C38 H38C 0.9800
C39 H39A 0.9800
C39 H39B 0.9800
C39 H39C 0.9800
C40 H40A 0.9800
C40 H40B 0.9800
C40 H40C 0.9800

loop_
_geom_torsion_atom_site_label_1
_geom_torsion_atom_site_label_2
_geom_torsion_atom_site_label_3
_geom_torsion_atom_site_label_4
_geom_torsion
C11A Ti1A C1A C5A -131.6(2)
Cl1A Ti1A C1A C5A -40.84(19)
C4A Ti1A C1A C5A 37.66(18)
C32 Ti1A C1A C5A -134.8(3)
C33 Ti1A C1A C5A 48.7(4)
C35 Ti1A C1A C5A 136.36(19)
C31 Ti1A C1A C5A 178.88(18)
C34 Ti1A C1A C5A 93.6(2)
C3A Ti1A C1A C5A 79.0(2)
C2A Ti1A C1A C5A 116.5(3)
C11A Ti1A C1A C2A 111.94(19)
Cl1A Ti1A C1A C2A -157.32(17)
C4A Ti1A C1A C2A -78.8(2)
C32 Ti1A C1A C2A 108.7(3)
C33 Ti1A C1A C2A -67.8(4)
C35 Ti1A C1A C2A 19.9(2)
C5A Ti1A C1A C2A -116.5(3)
C31 Ti1A C1A C2A 62.4(2)
C34 Ti1A C1A C2A -22.9(3)
C3A Ti1A C1A C2A -37.43(18)
C11A Ti1A C1A C6A -12.6(3)
Cl1A Ti1A C1A C6A 78.1(3)
C4A Ti1A C1A C6A 156.6(4)
C32 Ti1A C1A C6A -15.9(6)
C33 Ti1A C1A C6A 167.7(3)
C35 Ti1A C1A C6A -104.7(3)
C5A Ti1A C1A C6A 119.0(4)
C31 Ti1A C1A C6A -62.2(3)
C34 Ti1A C1A C6A -147.4(3)
C3A Ti1A C1A C6A -162.0(4)
C2A Ti1A C1A C6A -124.6(4)
C5A C1A C2A C3A 2.1(3)
C6A C1A C2A C3A -167.1(3)
Ti1A C1A C2A C3A 65.7(2)
C5A C1A C2A C7A 166.7(3)
C6A C1A C2A C7A -2.5(5)
Ti1A C1A C2A C7A -129.7(3)
C5A C1A C2A Ti1A -63.57(19)
C6A C1A C2A Ti1A 127.2(3)
C11A Ti1A C2A C3A -178.74(19)
Cl1A Ti1A C2A C3A -84.5(2)
C4A Ti1A C2A C3A -36.87(17)
C32 Ti1A C2A C3A 95.5(2)
C33 Ti1A C2A C3A 40.7(2)
C35 Ti1A C2A C3A 81.31(19)
C5A Ti1A C2A C3A -78.4(2)
C31 Ti1A C2A C3A 107.36(19)
C34 Ti1A C2A C3A 48.9(2)
C1A Ti1A C2A C3A -114.9(3)
C11A Ti1A C2A C1A -63.82(19)
Cl1A Ti1A C2A C1A 30.4(2)
C4A Ti1A C2A C1A 78.0(2)
C32 Ti1A C2A C1A -149.56(19)
C33 Ti1A C2A C1A 155.57(17)
C35 Ti1A C2A C1A -163.78(19)
C5A Ti1A C2A C1A 36.54(18)
C31 Ti1A C2A C1A -137.73(18)
C34 Ti1A C2A C1A 163.78(18)
C3A Ti1A C2A C1A 114.9(3)
C11A Ti1A C2A C7A 59.2(3)
Cl1A Ti1A C2A C7A 153.5(3)
C4A Ti1A C2A C7A -158.9(4)
C32 Ti1A C2A C7A -26.5(4)
C33 Ti1A C2A C7A -81.4(3)
C35 Ti1A C2A C7A -40.7(3)
C5A Ti1A C2A C7A 159.6(4)
C31 Ti1A C2A C7A -14.7(3)
C34 Ti1A C2A C7A -73.2(3)
C3A Ti1A C2A C7A -122.0(4)
C1A Ti1A C2A C7A 123.1(4)
C1A C2A C3A C4A -3.5(3)
C7A C2A C3A C4A -168.2(3)
Ti1A C2A C3A C4A 62.61(18)
C1A C2A C3A C8A 160.8(3)
C7A C2A C3A C8A -3.9(5)
Ti1A C2A C3A C8A -133.1(3)
C1A C2A C3A Ti1A -66.1(2)
C7A C2A C3A Ti1A 129.2(3)
C11A Ti1A C3A C2A 1.5(2)
Cl1A Ti1A C3A C2A 119.93(19)
C4A Ti1A C3A C2A 116.6(2)
C32 Ti1A C3A C2A -129.19(18)
C33 Ti1A C3A C2A -151.98(18)
C35 Ti1A C3A C2A -98.9(2)
C5A Ti1A C3A C2A 78.11(19)
C31 Ti1A C3A C2A -91.03(19)
C34 Ti1A C3A C2A -132.4(2)
C1A Ti1A C3A C2A 37.39(18)
C11A Ti1A C3A C4A -115.1(2)
Cl1A Ti1A C3A C4A 3.3(2)
C32 Ti1A C3A C4A 114.19(17)
C33 Ti1A C3A C4A 91.41(18)
C35 Ti1A C3A C4A 144.45(19)
C5A Ti1A C3A C4A -38.51(15)
C31 Ti1A C3A C4A 152.35(16)
C34 Ti1A C3A C4A 110.99(19)
C2A Ti1A C3A C4A -116.6(2)
C1A Ti1A C3A C4A -79.23(18)
C11A Ti1A C3A C8A 121.7(4)
Cl1A Ti1A C3A C8A -119.8(4)
C4A Ti1A C3A C8A -123.1(5)
C32 Ti1A C3A C8A -9.0(5)
C33 Ti1A C3A C8A -31.7(4)
C35 Ti1A C3A C8A 21.3(4)
C5A Ti1A C3A C8A -161.7(5)
C31 Ti1A C3A C8A 29.2(4)
C34 Ti1A C3A C8A -12.2(4)
C2A Ti1A C3A C8A 120.2(5)
C1A Ti1A C3A C8A 157.6(5)
C2A C3A C4A C5A 3.6(3)
C8A C3A C4A C5A -159.9(3)
Ti1A C3A C4A C5A 68.04(16)
C2A C3A C4A C9A 176.6(2)
C8A C3A C4A C9A 13.1(4)
Ti1A C3A C4A C9A -119.0(2)
C2A C3A C4A Ti1A -64.42(19)
C8A C3A C4A Ti1A 132.0(3)
C11A Ti1A C4A C3A 90.5(2)
Cl1A Ti1A C4A C3A -177.16(18)
C32 Ti1A C4A C3A -106.52(18)
C33 Ti1A C4A C3A -99.74(17)
C35 Ti1A C4A C3A -39.8(2)
C5A Ti1A C4A C3A 113.5(2)
C31 Ti1A C4A C3A -49.1(2)
C34 Ti1A C4A C3A -67.82(18)
C2A Ti1A C4A C3A 36.30(17)
C1A Ti1A C4A C3A 76.77(18)
C11A Ti1A C4A C5A -23.0(2)
Cl1A Ti1A C4A C5A 69.35(17)
C32 Ti1A C4A C5A 139.99(16)
C33 Ti1A C4A C5A 146.76(16)
C35 Ti1A C4A C5A -153.34(16)
C31 Ti1A C4A C5A -162.55(16)
C34 Ti1A C4A C5A 178.69(17)
C3A Ti1A C4A C5A -113.5(2)
C2A Ti1A C4A C5A -77.19(18)
C1A Ti1A C4A C5A -36.72(15)
C11A Ti1A C4A C9A -147.1(3)
Cl1A Ti1A C4A C9A -54.7(3)
C32 Ti1A C4A C9A 15.9(4)
C33 Ti1A C4A C9A 22.7(3)
C35 Ti1A C4A C9A 82.6(3)
C5A Ti1A C4A C9A -124.1(4)
C31 Ti1A C4A C9A 73.4(4)
C34 Ti1A C4A C9A 54.6(3)
C3A Ti1A C4A C9A 122.4(4)
C2A Ti1A C4A C9A 158.8(4)
C1A Ti1A C4A C9A -160.8(4)
C2A C1A C5A C4A 0.1(3)
C6A C1A C5A C4A 169.9(3)
Ti1A C1A C5A C4A -64.03(17)
C2A C1A C5A C10 -170.9(3)
C6A C1A C5A C10 -1.2(4)
Ti1A C1A C5A C10 124.9(3)
C2A C1A C5A Ti1A 64.2(2)
C6A C1A C5A Ti1A -126.1(3)
C3A C4A C5A C1A -2.3(3)
C9A C4A C5A C1A -175.1(2)
Ti1A C4A C5A C1A 66.30(19)
C3A C4A C5A C10 168.5(3)
C9A C4A C5A C10 -4.3(4)
Ti1A C4A C5A C10 -122.9(3)
C3A C4A C5A Ti1A -68.62(16)
C9A C4A C5A Ti1A 118.6(3)
C11A Ti1A C5A C1A 46.97(19)
Cl1A Ti1A C5A C1A 138.73(19)
C4A Ti1A C5A C1A -115.5(2)
C32 Ti1A C5A C1A 151.2(2)
C33 Ti1A C5A C1A -161.70(15)
C35 Ti1A C5A C1A -72.3(3)
C34 Ti1A C5A C1A -117.21(18)
C3A Ti1A C5A C1A -77.29(19)
C2A Ti1A C5A C1A -36.58(17)
C11A Ti1A C5A C4A 162.50(18)
Cl1A Ti1A C5A C4A -105.74(18)
C32 Ti1A C5A C4A -93.3(3)
C33 Ti1A C5A C4A -46.2(2)
C35 Ti1A C5A C4A 43.2(3)
C34 Ti1A C5A C4A -1.7(2)
C3A Ti1A C5A C4A 38.24(16)
C2A Ti1A C5A C4A 78.95(19)
C1A Ti1A C5A C4A 115.5(2)
C11A Ti1A C5A C10 -75.1(3)
Cl1A Ti1A C5A C10 16.6(3)
C4A Ti1A C5A C10 122.4(4)
C32 Ti1A C5A C10 29.1(5)
C33 Ti1A C5A C10 76.2(4)
C35 Ti1A C5A C10 165.6(2)
C34 Ti1A C5A C10 120.7(3)
C3A Ti1A C5A C10 160.6(4)
C2A Ti1A C5A C10 -158.7(4)
C1A Ti1A C5A C10 -122.1(4)
Cl1A Ti1A C11A C12A 4.42(17)
C4A Ti1A C11A C12A 93.8(2)
C32 Ti1A C11A C12A -75.38(17)
C33 Ti1A C11A C12A -74.58(19)
C35 Ti1A C11A C12A -130.78(17)
C5A Ti1A C11A C12A 80.96(18)
C31 Ti1A C11A C12A -106.91(18)
C34 Ti1A C11A C12A -115.48(17)
C3A Ti1A C11A C12A 135.43(18)
C2A Ti1A C11A C12A 136.26(18)
C1A Ti1A C11A C12A 105.53(19)
Cl1A Ti1A C11A C17A -174.41(15)
C4A Ti1A C11A C17A -85.1(2)
C32 Ti1A C11A C17A 105.79(16)
C33 Ti1A C11A C17A 106.59(16)
C35 Ti1A C11A C17A 50.39(16)
C5A Ti1A C11A C17A -97.88(16)
C31 Ti1A C11A C17A 74.26(15)
C34 Ti1A C11A C17A 65.69(19)
C3A Ti1A C11A C17A -43.40(19)
C2A Ti1A C11A C17A -42.57(17)
C1A Ti1A C11A C17A -73.31(16)
C17A C11A C12A C13 -1.6(4)
Ti1A C11A C12A C13 179.6(2)
C11A C12A C13 C16 62.3(3)
C11A C12A C13 C15 -61.1(4)
C11A C12A C13 C14 -179.2(3)
C11B Ti1B C1B C5B 40.9(17)
C35 Ti1B C1B C5B -73.9(14)
C3B Ti1B C1B C5B 83.8(16)
C4B Ti1B C1B C5B 38.5(15)
Cl1B Ti1B C1B C5B 151.9(13)
C2B Ti1B C1B C5B 119.4(19)
C31 Ti1B C1B C5B -93.9(15)
C34 Ti1B C1B C5B -99.4(13)
C11B Ti1B C1B C2B -78.5(18)
C35 Ti1B C1B C2B 166.8(13)
C5B Ti1B C1B C2B -119.4(19)
C3B Ti1B C1B C2B -35.6(13)
C4B Ti1B C1B C2B -80.8(15)
Cl1B Ti1B C1B C2B 32.5(14)
C31 Ti1B C1B C2B 146.7(12)
C34 Ti1B C1B C2B 141.2(14)
C11B Ti1B C1B C6B 160(2)
C35 Ti1B C1B C6B 46(3)
C5B Ti1B C1B C6B 119(3)
C3B Ti1B C1B C6B -157(3)
C4B Ti1B C1B C6B 158(3)
Cl1B Ti1B C1B C6B -89(2)
C2B Ti1B C1B C6B -121(3)
C31 Ti1B C1B C6B 25(3)
C34 Ti1B C1B C6B 20(2)
C5B C1B C2B C3B -1(3)
C6B C1B C2B C3B -168(2)
Ti1B C1B C2B C3B 61.5(18)
C5B C1B C2B C7B 166(3)
C6B C1B C2B C7B -1(4)
Ti1B C1B C2B C7B -131(3)
C5B C1B C2B Ti1B -63.0(16)
C6B C1B C2B Ti1B 130(2)
C11B Ti1B C2B C3B 7.9(19)
C35 Ti1B C2B C3B -136.6(17)
C5B Ti1B C2B C3B -80.6(17)
C4B Ti1B C2B C3B -40.9(17)
C1B Ti1B C2B C3B -116(2)
Cl1B Ti1B C2B C3B 97.7(18)
C31 Ti1B C2B C3B 152.0(17)
C34 Ti1B C2B C3B -158.7(16)
C11B Ti1B C2B C1B 123.5(14)
C35 Ti1B C2B C1B -21.0(19)
C5B Ti1B C2B C1B 35.0(12)
C3B Ti1B C2B C1B 116(2)
C4B Ti1B C2B C1B 74.7(15)
Cl1B Ti1B C2B C1B -146.7(15)
C31 Ti1B C2B C1B -92(2)
C34 Ti1B C2B C1B -43.1(14)
C11B Ti1B C2B C7B -108(3)
C35 Ti1B C2B C7B 108(3)
C5B Ti1B C2B C7B 164(3)
C3B Ti1B C2B C7B -115(4)
C4B Ti1B C2B C7B -156(4)
C1B Ti1B C2B C7B 129(4)
Cl1B Ti1B C2B C7B -18(3)
C31 Ti1B C2B C7B 37(4)
C34 Ti1B C2B C7B 86(3)
C1B C2B C3B C4B 5(3)
C7B C2B C3B C4B -164(3)
Ti1B C2B C3B C4B 66.7(18)
C1B C2B C3B C8B 166(3)
C7B C2B C3B C8B -2(5)
Ti1B C2B C3B C8B -132(4)
C1B C2B C3B Ti1B -62.0(16)
C7B C2B C3B Ti1B 130(3)
C11B Ti1B C3B C2B -173.1(17)
C35 Ti1B C3B C2B 97(2)
C5B Ti1B C3B C2B 78.1(17)
C4B Ti1B C3B C2B 114(2)
C1B Ti1B C3B C2B 37.6(14)
Cl1B Ti1B C3B C2B -74.8(16)
C31 Ti1B C3B C2B -147(2)
C34 Ti1B C3B C2B 32(2)
C11B Ti1B C3B C4B 73.3(17)
C35 Ti1B C3B C4B -17(3)
C5B Ti1B C3B C4B -35.6(16)
C1B Ti1B C3B C4B -76.1(17)
Cl1B Ti1B C3B C4B 171.5(17)
C2B Ti1B C3B C4B -114(2)
C31 Ti1B C3B C4B 99(3)
C34 Ti1B C3B C4B -81(2)
C11B Ti1B C3B C8B -33(3)
C35 Ti1B C3B C8B -123(2)
C5B Ti1B C3B C8B -141(3)
C4B Ti1B C3B C8B -106(3)
C1B Ti1B C3B C8B 178(3)
Cl1B Ti1B C3B C8B 66(3)
C2B Ti1B C3B C8B 141(4)
C31 Ti1B C3B C8B -7(5)
C34 Ti1B C3B C8B 173(2)
C2B C3B C4B C5B -7(3)
C8B C3B C4B C5B -173(3)
Ti1B C3B C4B C5B 64.7(19)
C2B C3B C4B C9B 161(3)
C8B C3B C4B C9B -6(4)
Ti1B C3B C4B C9B -128(3)
C2B C3B C4B Ti1B -71(2)
C8B C3B C4B Ti1B 122(2)
C11B Ti1B C4B C5B 142.6(18)
C35 Ti1B C4B C5B 56.8(19)
C3B Ti1B C4B C5B -115(2)
C1B Ti1B C4B C5B -39.2(14)
Cl1B Ti1B C4B C5B -124.5(16)
C2B Ti1B C4B C5B -80.0(18)
C31 Ti1B C4B C5B 93(2)
C34 Ti1B C4B C5B 16(2)
C11B Ti1B C4B C3B -102.1(16)
C35 Ti1B C4B C3B 172.1(13)
C5B Ti1B C4B C3B 115(2)
C1B Ti1B C4B C3B 76.1(16)
Cl1B Ti1B C4B C3B -9.3(18)
C2B Ti1B C4B C3B 35.3(14)
C31 Ti1B C4B C3B -151.8(13)
C34 Ti1B C4B C3B 131.2(14)
C11B Ti1B C4B C9B 22(2)
C35 Ti1B C4B C9B -64(3)
C5B Ti1B C4B C9B -121(3)
C3B Ti1B C4B C9B 124(3)
C1B Ti1B C4B C9B -160(3)
Cl1B Ti1B C4B C9B 115(2)
C2B Ti1B C4B C9B 159(3)
C31 Ti1B C4B C9B -28(3)
C34 Ti1B C4B C9B -105(2)
C3B C4B C5B C1B 5(3)
C9B C4B C5B C1B -162(2)
Ti1B C4B C5B C1B 69.5(17)
C3B C4B C5B C10B 167(3)
C9B C4B C5B C10B -1(4)
Ti1B C4B C5B C10B -129(3)
C3B C4B C5B Ti1B -64.1(19)
C9B C4B C5B Ti1B 128(3)
C2B C1B C5B C4B -3(3)
C6B C1B C5B C4B 164(2)
Ti1B C1B C5B C4B -68.9(19)
C2B C1B C5B C10B -164(2)
C6B C1B C5B C10B 3(4)
Ti1B C1B C5B C10B 130(3)
C2B C1B C5B Ti1B 66.2(16)
C6B C1B C5B Ti1B -127(2)
C11B Ti1B C5B C4B -37.8(19)
C35 Ti1B C5B C4B -132.9(17)
C3B Ti1B C5B C4B 39.4(18)
C1B Ti1B C5B C4B 112(2)
Cl1B Ti1B C5B C4B 74.9(19)
C2B Ti1B C5B C4B 77.0(19)
C31 Ti1B C5B C4B -124.3(17)
C34 Ti1B C5B C4B -167.1(17)
C11B Ti1B C5B C1B -149.6(12)
C35 Ti1B C5B C1B 115.3(12)
C3B Ti1B C5B C1B -72.4(15)
C4B Ti1B C5B C1B -112(2)
Cl1B Ti1B C5B C1B -36.9(16)
C2B Ti1B C5B C1B -34.8(12)
C31 Ti1B C5B C1B 124.0(11)
C34 Ti1B C5B C1B 81.2(13)
C11B Ti1B C5B C10B 84(2)
C35 Ti1B C5B C10B -11(2)
C3B Ti1B C5B C10B 162(3)
C4B Ti1B C5B C10B 122(3)
C1B Ti1B C5B C10B -126(3)
Cl1B Ti1B C5B C10B -163(2)
C2B Ti1B C5B C10B -161(3)
C31 Ti1B C5B C10B -2(3)
C34 Ti1B C5B C10B -45(2)
C35 Ti1B C11B C17B -117.8(12)
C5B Ti1B C11B C17B 141.2(13)
C3B Ti1B C11B C17B 86.4(14)
C4B Ti1B C11B C17B 121.5(15)
C1B Ti1B C11B C17B 119.6(14)
Cl1B Ti1B C11B C17B 7.1(13)
C2B Ti1B C11B C17B 82.3(15)
C31 Ti1B C11B C17B -86.3(12)
C34 Ti1B C11B C17B -113.1(12)
C35 Ti1B C11B C12B 62.1(15)
C5B Ti1B C11B C12B -38.8(17)
C3B Ti1B C11B C12B -93.7(17)
C4B Ti1B C11B C12B -58.6(17)
C1B Ti1B C11B C12B -60.5(19)
Cl1B Ti1B C11B C12B -173.0(15)
C2B Ti1B C11B C12B -97.8(17)
C31 Ti1B C11B C12B 93.6(15)
C34 Ti1B C11B C12B 66.8(17)
C17B C11B C12B C13B -4(3)
Ti1B C11B C12B C13B 175.9(16)
C11B C12B C13B C16B 70(3)
C11B C12B C13B C14B -64(3)
C11B C12B C13B C15B -178.0(19)
C11A Ti1A C31 C32 109.04(13)
Cl1A Ti1A C31 C32 20.72(12)
C4A Ti1A C31 C32 -101.60(19)
C33 Ti1A C31 C32 -37.91(11)
C35 Ti1A C31 C32 -116.72(16)
C34 Ti1A C31 C32 -78.77(12)
C3A Ti1A C31 C32 -131.01(14)
C2A Ti1A C31 C32 -168.76(13)
C1A Ti1A C31 C32 158.42(14)
C11A Ti1A C31 C35 -134.24(13)
Cl1A Ti1A C31 C35 137.43(11)
C4A Ti1A C31 C35 15.1(2)
C32 Ti1A C31 C35 116.72(16)
C33 Ti1A C31 C35 78.81(13)
C34 Ti1A C31 C35 37.95(12)
C3A Ti1A C31 C35 -14.29(16)
C2A Ti1A C31 C35 -52.04(15)
C1A Ti1A C31 C35 -84.86(16)
C11A Ti1A C31 C40 -12.2(2)
Cl1A Ti1A C31 C40 -100.5(2)
C4A Ti1A C31 C40 137.2(2)
C32 Ti1A C31 C40 -121.2(3)
C33 Ti1A C31 C40 -159.1(2)
C35 Ti1A C31 C40 122.1(3)
C34 Ti1A C31 C40 160.0(2)
C3A Ti1A C31 C40 107.8(2)
C2A Ti1A C31 C40 70.0(2)
C1A Ti1A C31 C40 37.2(3)
C11A Ti1A C31 Ti1B -82.1(5)
Cl1A Ti1A C31 Ti1B -170.4(5)
C4A Ti1A C31 Ti1B 67.2(5)
C32 Ti1A C31 Ti1B 168.8(5)
C33 Ti1A C31 Ti1B 130.9(5)
C35 Ti1A C31 Ti1B 52.1(5)
C34 Ti1A C31 Ti1B 90.1(5)
C3A Ti1A C31 Ti1B 37.8(5)
C2A Ti1A C31 Ti1B 0.1(5)
C1A Ti1A C31 Ti1B -32.7(5)
C11B Ti1B C31 C32 134.1(5)
C35 Ti1B C31 C32 -112.79(18)
C5B Ti1B C31 C32 -127.9(9)
C3B Ti1B C31 C32 108(3)
C4B Ti1B C31 C32 -176.1(13)
C1B Ti1B C31 C32 -78.9(11)
Cl1B Ti1B C31 C32 37.4(2)
C2B Ti1B C31 C32 -14(2)
C34 Ti1B C31 C32 -72.10(14)
C11B Ti1B C31 C35 -113.1(5)
C5B Ti1B C31 C35 -15.1(9)
C3B Ti1B C31 C35 -139(3)
C4B Ti1B C31 C35 -63.3(13)
C1B Ti1B C31 C35 33.9(11)
Cl1B Ti1B C31 C35 150.1(2)
C2B Ti1B C31 C35 99(2)
C34 Ti1B C31 C35 40.70(13)
C11B Ti1B C31 C40 3.5(5)
C35 Ti1B C31 C40 116.6(3)
C5B Ti1B C31 C40 101.4(9)
C3B Ti1B C31 C40 -23(3)
C4B Ti1B C31 C40 53.2(14)
C1B Ti1B C31 C40 150.5(10)
Cl1B Ti1B C31 C40 -93.3(3)
C2B Ti1B C31 C40 -145(2)
C34 Ti1B C31 C40 157.3(2)
C11B Ti1B C31 Ti1A 123.5(7)
C35 Ti1B C31 Ti1A -123.5(6)
C5B Ti1B C31 Ti1A -138.6(11)
C3B Ti1B C31 Ti1A 97(3)
C4B Ti1B C31 Ti1A 173.2(15)
C1B Ti1B C31 Ti1A -89.5(12)
Cl1B Ti1B C31 Ti1A 26.7(4)
C2B Ti1B C31 Ti1A -25(2)
C34 Ti1B C31 Ti1A -82.8(5)
C35 C31 C32 C33 1.7(2)
C40 C31 C32 C33 -165.84(17)
Ti1A C31 C32 C33 65.83(13)
Ti1B C31 C32 C33 63.17(18)
C35 C31 C32 C36 176.44(19)
C40 C31 C32 C36 8.9(3)
Ti1A C31 C32 C36 -119.4(2)
Ti1B C31 C32 C36 -122.0(2)
C35 C31 C32 Ti1A -64.17(13)
C40 C31 C32 Ti1A 128.33(18)
Ti1B C31 C32 Ti1A -2.66(13)
C11A Ti1A C32 C31 -66.49(12)
Cl1A Ti1A C32 C31 -160.48(11)
C4A Ti1A C32 C31 126.38(19)
C33 Ti1A C32 C31 114.72(17)
C35 Ti1A C32 C31 36.65(11)
C5A Ti1A C32 C31 -172.7(2)
C34 Ti1A C32 C31 77.69(12)
C3A Ti1A C32 C31 73.87(19)
C2A Ti1A C32 C31 19.5(2)
C1A Ti1A C32 C31 -63.4(4)
C11A Ti1A C32 C33 178.79(13)
Cl1A Ti1A C32 C33 84.80(12)
C4A Ti1A C32 C33 11.7(2)
C35 Ti1A C32 C33 -78.07(13)
C5A Ti1A C32 C33 72.5(3)
C31 Ti1A C32 C33 -114.72(17)
C34 Ti1A C32 C33 -37.03(12)
C3A Ti1A C32 C33 -40.8(2)
C2A Ti1A C32 C33 -95.2(2)
C1A Ti1A C32 C33 -178.1(3)
C11A Ti1A C32 C36 55.68(18)
Cl1A Ti1A C32 C36 -38.31(16)
C4A Ti1A C32 C36 -111.5(2)
C33 Ti1A C32 C36 -123.1(2)
C35 Ti1A C32 C36 158.8(2)
C5A Ti1A C32 C36 -50.6(3)
C31 Ti1A C32 C36 122.2(2)
C34 Ti1A C32 C36 -160.1(2)
C3A Ti1A C32 C36 -164.0(2)
C2A Ti1A C32 C36 141.7(2)
C1A Ti1A C32 C36 58.8(4)
C31 C32 C33 C34 -0.2(2)
C36 C32 C33 C34 -174.92(19)
Ti1A C32 C33 C34 66.17(14)
C31 C32 C33 C37 172.49(19)
C36 C32 C33 C37 -2.2(3)
Ti1A C32 C33 C37 -121.1(2)
C31 C32 C33 Ti1A -66.39(13)
C36 C32 C33 Ti1A 118.9(2)
C11A Ti1A C33 C34 -116.77(12)
Cl1A Ti1A C33 C34 156.06(11)
C4A Ti1A C33 C34 72.44(15)
C32 Ti1A C33 C34 -115.34(17)
C35 Ti1A C33 C34 -36.97(11)
C5A Ti1A C33 C34 97.46(16)
C31 Ti1A C33 C34 -77.99(12)
C3A Ti1A C33 C34 36.82(15)
C2A Ti1A C33 C34 14.49(18)
C1A Ti1A C33 C34 62.9(3)
C11A Ti1A C33 C32 -1.43(15)
Cl1A Ti1A C33 C32 -88.60(12)
C4A Ti1A C33 C32 -172.22(15)
C35 Ti1A C33 C32 78.37(13)
C5A Ti1A C33 C32 -147.21(15)
C31 Ti1A C33 C32 37.35(12)
C34 Ti1A C33 C32 115.34(17)
C3A Ti1A C33 C32 152.16(15)
C2A Ti1A C33 C32 129.83(15)
C1A Ti1A C33 C32 178.2(3)
C11A Ti1A C33 C37 121.39(19)
Cl1A Ti1A C33 C37 34.22(18)
C4A Ti1A C33 C37 -49.4(2)
C32 Ti1A C33 C37 122.8(2)
C35 Ti1A C33 C37 -158.8(2)
C5A Ti1A C33 C37 -24.4(2)
C31 Ti1A C33 C37 160.2(2)
C34 Ti1A C33 C37 -121.8(2)
C3A Ti1A C33 C37 -85.0(2)
C2A Ti1A C33 C37 -107.3(2)
C1A Ti1A C33 C37 -58.9(4)
C32 C33 C34 C35 -1.3(2)
C37 C33 C34 C35 -174.14(19)
Ti1A C33 C34 C35 64.08(13)
C32 C33 C34 C38 162.71(18)
C37 C33 C34 C38 -10.1(3)
Ti1A C33 C34 C38 -131.92(19)
C32 C33 C34 Ti1A -65.37(13)
C37 C33 C34 Ti1A 121.8(2)
C32 C33 C34 Ti1B -61.62(18)
C37 C33 C34 Ti1B 125.5(2)
Ti1A C33 C34 Ti1B 3.75(12)
C11A Ti1A C34 C33 88.44(14)
Cl1A Ti1A C34 C33 -24.97(12)
C4A Ti1A C34 C33 -113.48(13)
C32 Ti1A C34 C33 37.57(11)
C35 Ti1A C34 C33 116.23(17)
C5A Ti1A C34 C33 -112.53(14)
C31 Ti1A C34 C33 78.38(12)
C3A Ti1A C34 C33 -145.03(15)
C2A Ti1A C34 C33 -169.86(13)
C1A Ti1A C34 C33 -157.11(15)
C11A Ti1A C34 C35 -27.79(17)
Cl1A Ti1A C34 C35 -141.20(11)
C4A Ti1A C34 C35 130.29(14)
C32 Ti1A C34 C35 -78.66(13)
C33 Ti1A C34 C35 -116.23(17)
C5A Ti1A C34 C35 131.24(14)
C31 Ti1A C34 C35 -37.85(12)
C3A Ti1A C34 C35 98.74(15)
C2A Ti1A C34 C35 73.91(14)
C1A Ti1A C34 C35 86.66(17)
C11A Ti1A C34 C38 -152.5(2)
Cl1A Ti1A C34 C38 94.1(2)
C4A Ti1A C34 C38 5.6(2)
C32 Ti1A C34 C38 156.6(3)
C33 Ti1A C34 C38 119.0(3)
C35 Ti1A C34 C38 -124.7(3)
C5A Ti1A C34 C38 6.5(3)
C31 Ti1A C34 C38 -162.6(3)
C3A Ti1A C34 C38 -26.0(2)
C2A Ti1A C34 C38 -50.8(2)
C1A Ti1A C34 C38 -38.1(3)
C11A Ti1A C34 Ti1B -75.6(5)
Cl1A Ti1A C34 Ti1B 171.0(5)
C4A Ti1A C34 Ti1B 82.5(5)
C32 Ti1A C34 Ti1B -126.5(5)
C33 Ti1A C34 Ti1B -164.0(5)
C35 Ti1A C34 Ti1B -47.8(5)
C5A Ti1A C34 Ti1B 83.4(5)
C31 Ti1A C34 Ti1B -85.7(5)
C3A Ti1A C34 Ti1B 50.9(5)
C2A Ti1A C34 Ti1B 26.1(5)
C1A Ti1A C34 Ti1B 38.8(5)
C11B Ti1B C34 C33 104.2(6)
C35 Ti1B C34 C33 112.68(19)
C5B Ti1B C34 C33 -145.0(7)
C3B Ti1B C34 C33 -108.2(12)
C4B Ti1B C34 C33 -153.6(10)
C1B Ti1B C34 C33 -112.3(6)
Cl1B Ti1B C34 C33 -10.9(2)
C2B Ti1B C34 C33 -90.5(6)
C31 Ti1B C34 C33 71.73(14)
C11B Ti1B C34 C35 -8.5(6)
C5B Ti1B C34 C35 102.3(7)
C3B Ti1B C34 C35 139.1(13)
C4B Ti1B C34 C35 93.8(10)
C1B Ti1B C34 C35 135.0(6)
Cl1B Ti1B C34 C35 -123.6(3)
C2B Ti1B C34 C35 156.8(7)
C31 Ti1B C34 C35 -40.95(13)
C11B Ti1B C34 C38 -125.6(6)
C35 Ti1B C34 C38 -117.2(3)
C5B Ti1B C34 C38 -14.9(7)
C3B Ti1B C34 C38 21.9(13)
C4B Ti1B C34 C38 -23.4(10)
C1B Ti1B C34 C38 17.8(7)
Cl1B Ti1B C34 C38 119.2(3)
C2B Ti1B C34 C38 39.6(7)
C31 Ti1B C34 C38 -158.1(2)
C11B Ti1B C34 Ti1A 119.5(9)
C35 Ti1B C34 Ti1A 127.9(5)
C5B Ti1B C34 Ti1A -129.8(9)
C3B Ti1B C34 Ti1A -93.0(13)
C4B Ti1B C34 Ti1A -138.3(11)
C1B Ti1B C34 Ti1A -97.1(8)
Cl1B Ti1B C34 Ti1A 4.3(4)
C2B Ti1B C34 Ti1A -75.3(8)
C31 Ti1B C34 Ti1A 87.0(5)
C32 C31 C35 C34 -2.4(2)
C40 C31 C35 C34 164.98(18)
Ti1A C31 C35 C34 -66.48(13)
Ti1B C31 C35 C34 -78.56(19)
C32 C31 C35 C39 -169.65(19)
C40 C31 C35 C39 -2.2(3)
Ti1A C31 C35 C39 126.3(2)
Ti1B C31 C35 C39 114.2(2)
C32 C31 C35 Ti1B 76.12(19)
C40 C31 C35 Ti1B -116.5(2)
Ti1A C31 C35 Ti1B 12.08(13)
C32 C31 C35 Ti1A 64.04(13)
C40 C31 C35 Ti1A -128.54(18)
Ti1B C31 C35 Ti1A -12.08(13)
C33 C34 C35 C31 2.3(2)
C38 C34 C35 C31 -160.89(19)
Ti1A C34 C35 C31 66.35(13)
Ti1B C34 C35 C31 77.67(19)
C33 C34 C35 C39 168.9(2)
C38 C34 C35 C39 5.7(3)
Ti1A C34 C35 C39 -127.0(2)
Ti1B C34 C35 C39 -115.7(3)
C33 C34 C35 Ti1B -75.4(2)
C38 C34 C35 Ti1B 121.4(2)
Ti1A C34 C35 Ti1B -11.32(14)
C33 C34 C35 Ti1A -64.05(14)
C38 C34 C35 Ti1A 132.8(2)
Ti1B C34 C35 Ti1A 11.32(14)
C11B Ti1B C35 C31 64.1(5)
C5B Ti1B C35 C31 169.0(7)
C3B Ti1B C35 C31 153.1(18)
C4B Ti1B C35 C31 141.7(9)
C1B Ti1B C35 C31 -158.8(6)
Cl1B Ti1B C35 C31 -36.8(3)
C2B Ti1B C35 C31 -146.7(10)
C34 Ti1B C35 C31 -109.13(18)
C11B Ti1B C35 C34 173.2(5)
C5B Ti1B C35 C34 -81.9(7)
C3B Ti1B C35 C34 -97.8(18)
C4B Ti1B C35 C34 -109.2(9)
C1B Ti1B C35 C34 -49.7(6)
Cl1B Ti1B C35 C34 72.3(3)
C2B Ti1B C35 C34 -37.6(10)
C31 Ti1B C35 C34 109.13(18)
C11B Ti1B C35 C39 -59.2(5)
C5B Ti1B C35 C39 45.7(7)
C3B Ti1B C35 C39 29.8(18)
C4B Ti1B C35 C39 18.5(9)
C1B Ti1B C35 C39 77.9(7)
Cl1B Ti1B C35 C39 -160.1(3)
C2B Ti1B C35 C39 90.1(10)
C31 Ti1B C35 C39 -123.2(2)
C34 Ti1B C35 C39 127.6(2)
C11B Ti1B C35 Ti1A 121.2(8)
C5B Ti1B C35 Ti1A -134.0(9)
C3B Ti1B C35 Ti1A -150(2)
C4B Ti1B C35 Ti1A -161.2(12)
C1B Ti1B C35 Ti1A -101.7(9)
Cl1B Ti1B C35 Ti1A 20.3(4)
C2B Ti1B C35 Ti1A -89.6(11)
C31 Ti1B C35 Ti1A 57.1(6)
C34 Ti1B C35 Ti1A -52.0(6)
C11A Ti1A C35 C31 44.86(13)
Cl1A Ti1A C35 C31 -59.90(13)
C4A Ti1A C35 C31 -171.26(12)
C32 Ti1A C35 C31 -36.39(11)
C33 Ti1A C35 C31 -77.61(12)
C5A Ti1A C35 C31 163.61(16)
C34 Ti1A C35 C31 -114.23(17)
C3A Ti1A C35 C31 167.74(14)
C2A Ti1A C35 C31 134.68(13)
C1A Ti1A C35 C31 123.86(14)
C11A Ti1A C35 C34 159.09(13)
Cl1A Ti1A C35 C34 54.33(14)
C4A Ti1A C35 C34 -57.03(15)
C32 Ti1A C35 C34 77.84(13)
C33 Ti1A C35 C34 36.62(12)
C5A Ti1A C35 C34 -82.2(2)
C31 Ti1A C35 C34 114.23(17)
C3A Ti1A C35 C34 -78.03(15)
C2A Ti1A C35 C34 -111.09(14)
C1A Ti1A C35 C34 -121.91(15)
C11A Ti1A C35 C39 -75.7(2)
Cl1A Ti1A C35 C39 179.50(17)
C4A Ti1A C35 C39 68.1(2)
C32 Ti1A C35 C39 -157.0(2)
C33 Ti1A C35 C39 161.8(2)
C5A Ti1A C35 C39 43.0(3)
C31 Ti1A C35 C39 -120.6(2)
C34 Ti1A C35 C39 125.2(3)
C3A Ti1A C35 C39 47.1(2)
C2A Ti1A C35 C39 14.1(2)
C1A Ti1A C35 C39 3.3(2)
C11A Ti1A C35 Ti1B -75.4(6)
Cl1A Ti1A C35 Ti1B 179.9(6)
C4A Ti1A C35 Ti1B 68.5(6)
C32 Ti1A C35 Ti1B -156.6(6)
C33 Ti1A C35 Ti1B 162.2(6)
C5A Ti1A C35 Ti1B 43.4(6)
C31 Ti1A C35 Ti1B -120.2(6)
C34 Ti1A C35 Ti1B 125.6(6)
C3A Ti1A C35 Ti1B 47.5(6)
C2A Ti1A C35 Ti1B 14.5(6)
C1A Ti1A C35 Ti1B 3.6(6)
